data_7006542
loop_
_publ_author_name
'Hildebrand, Alexandra'
'L\"onnecke, Peter'
'Silaghi-Dumitrescu, Luminita'
'Silaghi-Dumitrescu, Ioan'
'Hey-Hawkins, Evamarie'

_publ_section_title
;
 Co-complexes of ortho-dilithiated thiophenol or
 2-trimethylsilylthiophenol with lithiated TMEDA molecules: synthesis,
 crystal structures and theoretical studies (TMEDA =
 N,N,N',N'-tetramethylethylenediamine).
;
_journal_issue 7
_journal_name_full 'Dalton transactions (Cambridge, England : 2003)'
_journal_page_first 967
_journal_page_last 974
_journal_paper_doi 10.1039/b511827a
_journal_year 2006
_chemical_formula_sum 'C36 H70 Li6 N8 S2'
_chemical_formula_weight 720.76
_chemical_name_systematic
;
?
;
_space_group_IT_number 14
_symmetry_cell_setting monoclinic
_symmetry_space_group_name_Hall '-P 2ybc'
_symmetry_space_group_name_H-M 'P 1 21/c 1'
_atom_sites_solution_hydrogens geom
_atom_sites_solution_primary direct
_atom_sites_solution_secondary difmap
_audit_creation_method SHELXL-97
_cell_angle_alpha 90.00
_cell_angle_beta 114.957(2)
_cell_angle_gamma 90.00
_cell_formula_units_Z 2
_cell_length_a 12.6446(12)
_cell_length_b 17.4654(17)
_cell_length_c 11.6050(11)
_cell_measurement_reflns_used 3532
_cell_measurement_temperature 210(2)
_cell_measurement_theta_max 26.22
_cell_measurement_theta_min 2.26
_cell_volume 2323.6(4)
_computing_cell_refinement 'Bruker SAINT'
_computing_data_collection 'Bruker SMART'
_computing_data_reduction 'Bruker SAINT'
_computing_molecular_graphics 'ORTEP3 for Windows (L. J. Farrugia, 1997)'
_computing_publication_material 'WINGX (L.J. Farrugia,1999)'
_computing_structure_refinement 'SHELXL-97 (Sheldrick,1997)'
_computing_structure_solution 'SHELXS-97 (Sheldrick, 1990)'
_diffrn_ambient_temperature 210(2)
_diffrn_measured_fraction_theta_full 0.997
_diffrn_measured_fraction_theta_max 0.997
_diffrn_measurement_device_type 'CCD area detector'
_diffrn_measurement_method 'omega scans'
_diffrn_radiation_monochromator graphite
_diffrn_radiation_source 'fine-focus sealed tube'
_diffrn_radiation_type MoK\a
_diffrn_radiation_wavelength 0.71073
_diffrn_reflns_av_R_equivalents 0.0901
_diffrn_reflns_av_sigmaI/netI 0.0878
_diffrn_reflns_limit_h_max 15
_diffrn_reflns_limit_h_min -14
_diffrn_reflns_limit_k_max 20
_diffrn_reflns_limit_k_min -21
_diffrn_reflns_limit_l_max 14
_diffrn_reflns_limit_l_min -14
_diffrn_reflns_number 12910
_diffrn_reflns_theta_full 26.37
_diffrn_reflns_theta_max 26.37
_diffrn_reflns_theta_min 1.78
_exptl_absorpt_coefficient_mu 0.146
_exptl_absorpt_correction_type multi-scan
_exptl_crystal_colour colourless
_exptl_crystal_density_diffrn 1.030
_exptl_crystal_density_method 'not measured'
_exptl_crystal_description prism
_exptl_crystal_F_000 784
_exptl_crystal_size_max 0.20
_exptl_crystal_size_mid 0.20
_exptl_crystal_size_min 0.20
_refine_diff_density_max 0.478
_refine_diff_density_min -0.423
_refine_diff_density_rms 0.079
_refine_ls_extinction_method none
_refine_ls_goodness_of_fit_ref 1.135
_refine_ls_hydrogen_treatment mixed
_refine_ls_matrix_type full
_refine_ls_number_parameters 299
_refine_ls_number_reflns 4748
_refine_ls_number_restraints 0
_refine_ls_restrained_S_all 1.135
_refine_ls_R_factor_all 0.1656
_refine_ls_R_factor_gt 0.1045
_refine_ls_shift/su_max 0.001
_refine_ls_shift/su_mean 0.000
_refine_ls_structure_factor_coef Fsqd
_refine_ls_weighting_details 'calc w=1/[\s^2^(Fo^2^)+(0.0792P)^2^+3.5834P] where P=(Fo^2^+2Fc^2^)/3'
_refine_ls_weighting_scheme calc
_refine_ls_wR_factor_gt 0.2288
_refine_ls_wR_factor_ref 0.2592
_reflns_number_gt 2955
_reflns_number_total 4748
_reflns_threshold_expression >2sigma(I)
_cod_data_source_file b511827a.txt
_cod_data_source_block c1681fin
_cod_depositor_comments
;
The following automatic conversions were performed:
'_symmetry_cell_setting' value 'Monoclinic' changed to 'monoclinic'
according to '/home/saulius/struct/CIF-dictionaries/cif_core.dic'
dictionary named 'cif_core.dic' version 2.4.1 from 2010-06-29.

Automatic conversion script
Id: cif_fix_enum 1527 2010-12-29 10:47:43Z saulius 
;
_cod_original_sg_symbol_H-M P2(1)/c
_cod_database_code 7006542

loop_
_symmetry_equiv_pos_as_xyz
'x, y, z'
'-x, y+1/2, -z+1/2'
'-x, -y, -z'
'x, -y-1/2, z-1/2'

loop_
_atom_site_label
_atom_site_type_symbol
_atom_site_fract_x
_atom_site_fract_y
_atom_site_fract_z
_atom_site_U_iso_or_equiv
_atom_site_adp_type
_atom_site_occupancy
_atom_site_symmetry_multiplicity
_atom_site_calc_flag
_atom_site_refinement_flags
_atom_site_disorder_assembly
_atom_site_disorder_group
S1 S -0.23914(10) 0.04679(7) 1.49826(12) 0.0473(4) Uani 1 1 d . . .
N1 N 0.0064(3) 0.1828(2) 1.4071(3) 0.0437(9) Uani 1 1 d . . .
N2 N -0.2434(4) 0.1867(2) 1.2509(4) 0.0591(12) Uani 1 1 d . . .
N3 N -0.2225(4) -0.0315(3) 1.7942(4) 0.0641(12) Uani 1 1 d . . .
N4 N -0.3650(4) -0.1433(3) 1.6055(6) 0.0761(15) Uani 1 1 d . . .
C1 C -0.2397(4) -0.0045(3) 1.3638(4) 0.0420(10) Uani 1 1 d . . .
C2 C -0.1336(4) -0.0084(3) 1.3497(4) 0.0418(10) Uani 1 1 d . . .
C3 C -0.1430(5) -0.0504(3) 1.2421(5) 0.0553(13) Uani 1 1 d . . .
H3 H -0.0758 -0.0551 1.2270 0.066 Uiso 1 1 calc R . .
C4 C -0.2442(6) -0.0852(3) 1.1569(5) 0.0707(16) Uani 1 1 d . . .
H4 H -0.2439 -0.1133 1.0881 0.085 Uiso 1 1 calc R . .
C5 C -0.3448(5) -0.0784(4) 1.1735(5) 0.0732(17) Uani 1 1 d . . .
H5 H -0.4142 -0.1013 1.1155 0.088 Uiso 1 1 calc R . .
C6 C -0.3433(4) -0.0377(3) 1.2763(5) 0.0609(14) Uani 1 1 d . . .
H6 H -0.4123 -0.0322 1.2875 0.073 Uiso 1 1 calc R . .
C7 C 0.0572(4) 0.1343(3) 1.3368(5) 0.0434(11) Uani 1 1 d . . .
C8 C 0.0993(5) 0.2073(3) 1.5287(5) 0.0583(14) Uani 1 1 d . . .
C9 C -0.0524(5) 0.2521(3) 1.3365(5) 0.0520(12) Uani 1 1 d . . .
C10 C -0.1622(5) 0.2339(3) 1.2201(5) 0.0566(14) Uani 1 1 d . . .
C11 C -0.3057(7) 0.2345(4) 1.3063(9) 0.081(2) Uani 1 1 d . . .
C12 C -0.3278(8) 0.1483(5) 1.1378(8) 0.094(3) Uani 1 1 d . . .
C13 C -0.2188(9) 0.0513(4) 1.8060(7) 0.135(4) Uani 1 1 d . . .
H13A H -0.2868 0.0732 1.7374 0.202 Uiso 1 1 calc R . .
H13B H -0.1486 0.0705 1.8017 0.202 Uiso 1 1 calc R . .
H13C H -0.2187 0.0655 1.8869 0.202 Uiso 1 1 calc R . .
C14 C -0.1241(5) -0.0648(4) 1.9019(5) 0.0752(17) Uani 1 1 d . . .
H14A H -0.1304 -0.0520 1.9802 0.113 Uiso 1 1 calc R . .
H14B H -0.0517 -0.0444 1.9047 0.113 Uiso 1 1 calc R . .
H14C H -0.1249 -0.1200 1.8924 0.113 Uiso 1 1 calc R . .
C15 C -0.3307(6) -0.0614(8) 1.7879(8) 0.148(5) Uani 1 1 d . . .
H15A H -0.3208 -0.0693 1.8755 0.177 Uiso 1 1 calc R . .
H15B H -0.3896 -0.0213 1.7514 0.177 Uiso 1 1 calc R . .
C16 C -0.3743(10) -0.1239(8) 1.7261(12) 0.178(6) Uani 1 1 d . . .
H16A H -0.4576 -0.1238 1.7070 0.214 Uiso 1 1 calc R . .
H16B H -0.3391 -0.1664 1.7850 0.214 Uiso 1 1 calc R . .
C17 C -0.4694(5) -0.1183(4) 1.4988(7) 0.098(2) Uani 1 1 d . . .
H17A H -0.4599 -0.1255 1.4208 0.147 Uiso 1 1 calc R . .
H17B H -0.4829 -0.0645 1.5087 0.147 Uiso 1 1 calc R . .
H17C H -0.5354 -0.1481 1.4953 0.147 Uiso 1 1 calc R . .
C18 C -0.3537(6) -0.2235(4) 1.6003(13) 0.181(6) Uani 1 1 d . . .
H18A H -0.4156 -0.2483 1.6149 0.271 Uiso 1 1 calc R . .
H18B H -0.2787 -0.2393 1.6652 0.271 Uiso 1 1 calc R . .
H18C H -0.3591 -0.2379 1.5173 0.271 Uiso 1 1 calc R . .
Li1 Li -0.1313(7) 0.1143(4) 1.3948(7) 0.0462(18) Uani 1 1 d . . .
Li2 Li -0.2197(6) -0.0725(4) 1.6214(8) 0.0484(19) Uani 1 1 d . . .
Li3 Li 0.0528(7) 0.0249(4) 1.4333(7) 0.0463(18) Uani 1 1 d . . .
H7A H -0.010(4) 0.116(3) 1.257(5) 0.063(15) Uiso 1 1 d . . .
H7B H 0.101(4) 0.172(3) 1.303(4) 0.058(14) Uiso 1 1 d . . .
H8A H 0.069(5) 0.241(3) 1.579(5) 0.072(17) Uiso 1 1 d . . .
H8B H 0.145(5) 0.164(3) 1.585(5) 0.073(17) Uiso 1 1 d . . .
H8C H 0.174(5) 0.243(3) 1.517(5) 0.072(16) Uiso 1 1 d . . .
H9A H -0.076(4) 0.289(3) 1.394(4) 0.045(12) Uiso 1 1 d . . .
H9B H 0.001(4) 0.289(3) 1.312(5) 0.070(16) Uiso 1 1 d . . .
H10A H -0.205(4) 0.288(3) 1.173(5) 0.067(15) Uiso 1 1 d . . .
H10B H -0.145(4) 0.207(3) 1.165(5) 0.057(15) Uiso 1 1 d . . .
H11A H -0.359(7) 0.202(4) 1.333(7) 0.13(3) Uiso 1 1 d . . .
H11B H -0.363(5) 0.281(4) 1.234(6) 0.093(19) Uiso 1 1 d . . .
H11C H -0.253(6) 0.261(4) 1.371(6) 0.09(3) Uiso 1 1 d . . .
H12A H -0.371(5) 0.112(4) 1.162(6) 0.09(2) Uiso 1 1 d . . .
H12B H -0.290(6) 0.119(4) 1.101(6) 0.08(2) Uiso 1 1 d . . .
H12C H -0.379(6) 0.183(4) 1.065(7) 0.10(2) Uiso 1 1 d . . .

loop_
_atom_site_aniso_label
_atom_site_aniso_U_11
_atom_site_aniso_U_22
_atom_site_aniso_U_33
_atom_site_aniso_U_23
_atom_site_aniso_U_13
_atom_site_aniso_U_12
S1 0.0490(7) 0.0484(7) 0.0524(7) 0.0107(6) 0.0291(6) 0.0116(6)
N1 0.049(2) 0.037(2) 0.046(2) 0.0013(17) 0.0207(18) 0.0053(17)
N2 0.053(2) 0.055(3) 0.062(3) 0.016(2) 0.017(2) 0.005(2)
N3 0.072(3) 0.079(3) 0.048(2) 0.011(2) 0.032(2) 0.014(2)
N4 0.044(2) 0.057(3) 0.129(5) 0.010(3) 0.038(3) -0.005(2)
C1 0.039(2) 0.045(3) 0.041(2) 0.008(2) 0.015(2) 0.003(2)
C2 0.048(3) 0.044(2) 0.036(2) 0.005(2) 0.021(2) -0.001(2)
C3 0.066(3) 0.056(3) 0.051(3) 0.002(2) 0.032(3) -0.008(3)
C4 0.099(5) 0.063(4) 0.048(3) -0.010(3) 0.029(3) -0.025(3)
C5 0.069(4) 0.078(4) 0.053(3) -0.003(3) 0.006(3) -0.028(3)
C6 0.043(3) 0.070(4) 0.064(3) 0.012(3) 0.016(3) -0.005(3)
C7 0.039(2) 0.047(3) 0.047(3) 0.005(2) 0.020(2) 0.002(2)
C8 0.063(3) 0.047(3) 0.053(3) -0.008(3) 0.013(3) -0.001(3)
C9 0.060(3) 0.033(2) 0.068(3) 0.009(2) 0.032(3) 0.008(2)
C10 0.064(3) 0.052(3) 0.059(3) 0.019(3) 0.031(3) 0.017(3)
C11 0.069(4) 0.072(5) 0.120(7) 0.029(5) 0.055(5) 0.020(4)
C12 0.079(5) 0.080(5) 0.084(6) 0.020(5) -0.004(4) -0.002(4)
C13 0.264(12) 0.075(5) 0.086(5) 0.004(4) 0.094(7) 0.052(6)
C14 0.071(4) 0.100(5) 0.054(3) 0.002(3) 0.026(3) 0.006(3)
C15 0.063(4) 0.318(16) 0.079(5) -0.009(8) 0.048(4) -0.006(7)
C16 0.146(9) 0.245(15) 0.182(12) -0.018(10) 0.107(9) -0.109(10)
C17 0.060(4) 0.086(5) 0.140(6) 0.040(5) 0.034(4) 0.009(3)
C18 0.054(4) 0.057(5) 0.371(16) 0.054(7) 0.031(7) -0.006(4)
Li1 0.054(4) 0.045(4) 0.044(4) 0.008(3) 0.025(4) 0.006(4)
Li2 0.043(4) 0.046(4) 0.062(5) 0.008(4) 0.027(4) 0.001(3)
Li3 0.049(4) 0.045(4) 0.051(4) 0.003(3) 0.028(4) 0.000(3)

loop_
_atom_type_symbol
_atom_type_description
_atom_type_scat_dispersion_real
_atom_type_scat_dispersion_imag
_atom_type_scat_source
S S 0.1246 0.1234 'International Tables Vol C Tables 4.2.6.8 and 6.1.1.4'
N N 0.0061 0.0033 'International Tables Vol C Tables 4.2.6.8 and 6.1.1.4'
C C 0.0033 0.0016 'International Tables Vol C Tables 4.2.6.8 and 6.1.1.4'
Li Li -0.0003 0.0001 'International Tables Vol C Tables 4.2.6.8 and 6.1.1.4'
H H 0.0000 0.0000 'International Tables Vol C Tables 4.2.6.8 and 6.1.1.4'

loop_
_geom_angle_atom_site_label_1
_geom_angle_atom_site_label_2
_geom_angle_atom_site_label_3
_geom_angle
_geom_angle_site_symmetry_1
_geom_angle_site_symmetry_3
_geom_angle_publ_flag
C1 S1 Li1 67.4(2) . . ?
C1 S1 Li2 92.6(2) . . ?
Li1 S1 Li2 137.9(2) . . ?
C1 S1 Li3 71.4(2) . 3_558 ?
Li1 S1 Li3 75.6(2) . 3_558 ?
Li2 S1 Li3 62.8(2) . 3_558 ?
C8 N1 C9 107.8(4) . . ?
C8 N1 C7 109.6(4) . . ?
C9 N1 C7 113.2(4) . . ?
C8 N1 Li1 123.0(4) . . ?
C9 N1 Li1 102.9(3) . . ?
C7 N1 Li1 100.2(3) . . ?
C12 N2 C11 109.4(7) . . ?
C12 N2 C10 111.0(6) . . ?
C11 N2 C10 110.2(5) . . ?
C12 N2 Li1 115.5(5) . . ?
C11 N2 Li1 107.5(5) . . ?
C10 N2 Li1 102.9(4) . . ?
C15 N3 C13 111.0(7) . . ?
C15 N3 C14 110.3(6) . . ?
C13 N3 C14 109.5(6) . . ?
C15 N3 Li2 102.8(5) . . ?
C13 N3 Li2 114.1(4) . . ?
C14 N3 Li2 108.9(4) . . ?
C18 N4 C17 109.6(6) . . ?
C18 N4 C16 108.3(8) . . ?
C17 N4 C16 109.3(7) . . ?
C18 N4 Li2 118.4(5) . . ?
C17 N4 Li2 109.7(4) . . ?
C16 N4 Li2 101.0(5) . . ?
C6 C1 C2 122.5(4) . . ?
C6 C1 S1 119.7(4) . . ?
C2 C1 S1 117.8(3) . . ?
C6 C1 Li1 139.3(4) . . ?
C2 C1 Li1 63.7(3) . . ?
S1 C1 Li1 69.5(2) . . ?
C6 C1 Li3 145.8(4) . 3_558 ?
C2 C1 Li3 63.2(3) . 3_558 ?
S1 C1 Li3 66.8(2) . 3_558 ?
Li1 C1 Li3 74.8(3) . 3_558 ?
C3 C2 C1 113.4(4) . . ?
C3 C2 Li1 134.7(4) . . ?
C1 C2 Li1 81.1(3) . . ?
C3 C2 Li3 101.6(4) . . ?
C1 C2 Li3 145.0(4) . . ?
Li1 C2 Li3 74.7(3) . . ?
C3 C2 Li3 137.5(4) . 3_558 ?
C1 C2 Li3 83.4(3) . 3_558 ?
Li1 C2 Li3 84.6(3) . 3_558 ?
Li3 C2 Li3 69.8(3) . 3_558 ?
C4 C3 C2 124.6(5) . . ?
C5 C4 C3 119.7(5) . . ?
C4 C5 C6 119.4(5) . . ?
C5 C6 C1 120.4(5) . . ?
N1 C7 Li2 137.6(4) . 3_558 ?
N1 C7 Li3 96.0(3) . . ?
Li2 C7 Li3 71.7(3) 3_558 . ?
N1 C7 Li1 47.5(3) . . ?
Li2 C7 Li1 135.4(3) 3_558 . ?
Li3 C7 Li1 64.0(3) . . ?
N1 C9 C10 112.5(4) . . ?
N2 C10 C9 111.9(4) . . ?
C16 C15 N3 120.6(9) . . ?
C15 C16 N4 121.8(8) . . ?
N1 Li1 N2 88.5(3) . . ?
N1 Li1 C2 120.3(4) . . ?
N2 Li1 C2 117.4(4) . . ?
N1 Li1 C1 155.6(4) . . ?
N2 Li1 C1 104.3(4) . . ?
C2 Li1 C1 35.26(19) . . ?
N1 Li1 S1 150.0(4) . . ?
N2 Li1 S1 110.5(3) . . ?
C2 Li1 S1 72.3(2) . . ?
C1 Li1 S1 43.08(17) . . ?
N1 Li1 Li3 71.2(3) . . ?
N2 Li1 Li3 137.1(4) . . ?
C2 Li1 Li3 52.8(3) . . ?
C1 Li1 Li3 85.6(3) . . ?
S1 Li1 Li3 105.1(3) . . ?
N1 Li1 C7 32.25(18) . . ?
N2 Li1 C7 95.3(3) . . ?
C2 Li1 C7 89.5(3) . . ?
C1 Li1 C7 124.3(3) . . ?
S1 Li1 C7 153.1(3) . . ?
Li3 Li1 C7 48.3(2) . . ?
N1 Li1 Li3 112.7(3) . 3_558 ?
N2 Li1 Li3 158.5(4) . 3_558 ?
C2 Li1 Li3 49.0(2) . 3_558 ?
C1 Li1 Li3 54.6(2) . 3_558 ?
S1 Li1 Li3 52.5(2) . 3_558 ?
Li3 Li1 Li3 53.3(3) . 3_558 ?
C7 Li1 Li3 100.6(3) . 3_558 ?
N3 Li2 N4 85.5(3) . . ?
N3 Li2 C7 110.0(4) . 3_558 ?
N4 Li2 C7 115.0(4) . 3_558 ?
N3 Li2 S1 102.8(3) . . ?
N4 Li2 S1 124.0(4) . . ?
C7 Li2 S1 113.4(3) 3_558 . ?
N3 Li2 Li3 117.4(4) . 3_558 ?
N4 Li2 Li3 156.6(5) . 3_558 ?
C7 Li2 Li3 54.9(3) 3_558 3_558 ?
S1 Li2 Li3 58.7(2) . 3_558 ?
C2 Li3 C7 104.6(4) . . ?
C2 Li3 C2 110.2(3) . 3_558 ?
C7 Li3 C2 124.3(4) . 3_558 ?
C2 Li3 S1 134.3(4) . 3_558 ?
C7 Li3 S1 111.8(3) . 3_558 ?
C2 Li3 S1 70.4(2) 3_558 3_558 ?
C2 Li3 C1 139.9(4) . 3_558 ?
C7 Li3 C1 111.9(3) . 3_558 ?
C2 Li3 C1 33.41(18) 3_558 3_558 ?
S1 Li3 C1 41.71(16) 3_558 3_558 ?
C2 Li3 Li3 56.7(3) . 3_558 ?
C7 Li3 Li3 135.9(5) . 3_558 ?
C2 Li3 Li3 53.5(3) 3_558 3_558 ?
S1 Li3 Li3 107.4(4) 3_558 3_558 ?
C1 Li3 Li3 85.0(4) 3_558 3_558 ?
C2 Li3 Li2 143.6(4) . 3_558 ?
C7 Li3 Li2 53.4(3) . 3_558 ?
C2 Li3 Li2 106.1(4) 3_558 3_558 ?
S1 Li3 Li2 58.5(2) 3_558 3_558 ?
C1 Li3 Li2 74.8(3) 3_558 3_558 ?
Li3 Li3 Li2 159.6(5) 3_558 3_558 ?
C2 Li3 Li1 52.5(3) . . ?
C7 Li3 Li1 67.7(3) . . ?
C2 Li3 Li1 102.0(3) 3_558 . ?
S1 Li3 Li1 170.8(4) 3_558 . ?
C1 Li3 Li1 129.3(4) 3_558 . ?
Li3 Li3 Li1 70.4(4) 3_558 . ?
Li2 Li3 Li1 120.9(4) 3_558 . ?
C2 Li3 Li1 94.0(3) . 3_558 ?
C7 Li3 Li1 161.3(4) . 3_558 ?
C2 Li3 Li1 46.3(2) 3_558 3_558 ?
S1 Li3 Li1 51.9(2) 3_558 3_558 ?
C1 Li3 Li1 50.6(2) 3_558 3_558 ?
Li3 Li3 Li1 56.3(3) 3_558 3_558 ?
Li2 Li3 Li1 110.2(3) 3_558 3_558 ?
Li1 Li3 Li1 126.7(3) . 3_558 ?

loop_
_geom_bond_atom_site_label_1
_geom_bond_atom_site_label_2
_geom_bond_distance
_geom_bond_site_symmetry_2
_geom_bond_publ_flag
S1 C1 1.797(5) . ?
S1 Li1 2.465(7) . ?
S1 Li2 2.479(8) . ?
S1 Li3 2.484(8) 3_558 ?
N1 C8 1.468(6) . ?
N1 C9 1.476(6) . ?
N1 C7 1.496(6) . ?
N1 Li1 2.067(9) . ?
N2 C12 1.459(9) . ?
N2 C11 1.468(8) . ?
N2 C10 1.473(7) . ?
N2 Li1 2.098(8) . ?
N3 C15 1.437(9) . ?
N3 C13 1.452(8) . ?
N3 C14 1.461(7) . ?
N3 Li2 2.143(9) . ?
N4 C18 1.412(9) . ?
N4 C17 1.444(8) . ?
N4 C16 1.492(12) . ?
N4 Li2 2.156(9) . ?
C1 C6 1.400(6) . ?
C1 C2 1.420(6) . ?
C1 Li1 2.429(9) . ?
C1 Li3 2.561(9) 3_558 ?
C2 C3 1.409(6) . ?
C2 Li1 2.204(9) . ?
C2 Li3 2.215(9) . ?
C2 Li3 2.301(9) 3_558 ?
C3 C4 1.384(7) . ?
C4 C5 1.369(8) . ?
C5 C6 1.382(8) . ?
C7 Li2 2.187(9) 3_558 ?
C7 Li3 2.227(9) . ?
C7 Li1 2.758(9) . ?
C9 C10 1.507(8) . ?
C15 C16 1.294(14) . ?
Li1 Li3 2.680(10) . ?
Li1 Li3 3.034(11) 3_558 ?
Li2 C7 2.187(9) 3_558 ?
Li2 Li3 2.584(10) 3_558 ?
Li3 C2 2.301(9) 3_558 ?
Li3 S1 2.484(8) 3_558 ?
Li3 C1 2.561(9) 3_558 ?
Li3 Li3 2.584(14) 3_558 ?
Li3 Li2 2.584(10) 3_558 ?
Li3 Li1 3.034(11) 3_558 ?
